data_7157320
loop_
_publ_author_name
'Motornov, Vladimir A.'
'Tabolin, Andrey A.'
'Nelyubina, Yulia V.'
'Nenajdenko, Valentine G.'
'Ioffe, Sema L.'

_publ_section_title
;
 Copper-mediated oxidative [3 + 2]-annulation of nitroalkenes and
 pyridinium imines: efficient synthesis of 3-fluoro- and
 3-nitro-pyrazolo[1,5-a]pyridines.
;
_journal_issue 7
_journal_name_full 'Organic &amp; biomolecular chemistry'
_journal_page_first 1436
_journal_page_last 1448
_journal_paper_doi 10.1039/c9ob02668a
_journal_volume 18
_journal_year 2020
_chemical_formula_moiety 'C13 H8 Br F N2'
_chemical_formula_sum 'C13 H8 Br F N2'
_chemical_formula_weight 291.12
_space_group_crystal_system monoclinic
_space_group_IT_number 14
_space_group_name_Hall '-P 2ybc'
_space_group_name_H-M_alt 'P 1 21/c 1'
_symmetry_Int_Tables_number 14
_atom_sites_solution_primary dual
_audit_creation_date 2019-11-30
_audit_creation_method
;
Olex2 1.2
(compiled 2018.05.29 svn.r3508 for OlexSys, GUI svn.r5506)
;
_audit_update_record
;
2019-11-30 deposited with the CCDC.	2020-01-24 downloaded from the CCDC.
;
_cell_angle_alpha 90
_cell_angle_beta 138.9436(10)
_cell_angle_gamma 90
_cell_formula_units_Z 4
_cell_length_a 18.5420(12)
_cell_length_b 4.0333(3)
_cell_length_c 22.2351(15)
_cell_measurement_reflns_used 8113
_cell_measurement_temperature 120
_cell_measurement_theta_max 30.29
_cell_measurement_theta_min 2.21
_cell_volume 1092.17(13)
_computing_molecular_graphics 'Olex2 (Dolomanov et al., 2009)'
_computing_publication_material 'Olex2 (Dolomanov et al., 2009)'
_computing_structure_refinement 'olex2.refine (Bourhis et al., 2015)'
_computing_structure_solution 'ShelXT (Sheldrick, 2015)'
_diffrn_ambient_temperature 120
_diffrn_measured_fraction_theta_full 0.9997
_diffrn_measured_fraction_theta_max 0.9997
_diffrn_measurement_device_type 'Bruker APEX-II CCD'
_diffrn_measurement_method '\f and \w scans'
_diffrn_radiation_monochromator graphite
_diffrn_radiation_type 'Mo K\a'
_diffrn_radiation_wavelength 0.71073
_diffrn_reflns_av_R_equivalents 0.0411
_diffrn_reflns_av_unetI/netI 0.0248
_diffrn_reflns_limit_h_max 26
_diffrn_reflns_limit_h_min -26
_diffrn_reflns_limit_k_max 5
_diffrn_reflns_limit_k_min -5
_diffrn_reflns_limit_l_max 31
_diffrn_reflns_limit_l_min -31
_diffrn_reflns_number 23407
_diffrn_reflns_theta_full 28.9828
_diffrn_reflns_theta_max 28.98
_diffrn_reflns_theta_min 1.88
_diffrn_standards_number 0
_exptl_absorpt_coefficient_mu 3.752
_exptl_absorpt_correction_T_max 0.7461
_exptl_absorpt_correction_T_min 0.5530
_exptl_absorpt_correction_type multi-scan
_exptl_absorpt_process_details
;
SADABS-2008/1 (Bruker,2008) was used for absorption correction.
wR2(int) was 0.1126 before and 0.0501 after correction.
The Ratio of minimum to maximum transmission is 0.7412.
The \l/2 correction factor is 0.0015.
;
_exptl_crystal_colour colourless
_exptl_crystal_colour_primary colourless
_exptl_crystal_density_diffrn 1.7704
_exptl_crystal_description needle
_exptl_crystal_F_000 576
_exptl_crystal_size_max 0.35
_exptl_crystal_size_mid 0.05
_exptl_crystal_size_min 0.01
_refine_diff_density_max 0.5856
_refine_diff_density_min -0.3679
_refine_diff_density_rms 0.0884
_refine_ls_d_res_high 0.7334
_refine_ls_d_res_low 10.8223
_refine_ls_goodness_of_fit_ref 1.0206
_refine_ls_hydrogen_treatment constr
_refine_ls_matrix_type full
_refine_ls_number_constraints 16
_refine_ls_number_parameters 154
_refine_ls_number_reflns 2911
_refine_ls_number_restraints 0
_refine_ls_restrained_S_all 1.0206
_refine_ls_R_factor_all 0.0287
_refine_ls_R_factor_gt 0.0228
_refine_ls_shift/su_max 0.0000
_refine_ls_shift/su_mean 0.0000
_refine_ls_structure_factor_coef Fsqd
_refine_ls_weighting_details 'w=1/[\s^2^(Fo^2^)+(0.0281P)^2^+0.7264P] where P=(Fo^2^+2Fc^2^)/3'
_refine_ls_weighting_scheme calc
_refine_ls_wR_factor_gt 0.0547
_refine_ls_wR_factor_ref 0.0573
_reflns_Friedel_coverage 0.0
_reflns_limit_h_max 16
_reflns_limit_h_min -25
_reflns_limit_k_max 5
_reflns_limit_k_min 0
_reflns_limit_l_max 30
_reflns_limit_l_min 0
_reflns_number_gt 2551
_reflns_number_total 2911
_reflns_threshold_expression I>=2u(I)
_cod_data_source_file c9ob02668a2.cif
_cod_data_source_block 1
_cod_depositor_comments 'Adding full bibliography for 7157320--7157321.cif.'
_cod_database_code 7157320
_olex2_refinement_description
;
1. Fixed Uiso
 At 1.2 times of:
  All C(H) groups
2.a Aromatic/amide H refined with riding coordinates:
 C2(H2), C3(H3), C4(H4), C5(H5), C9(H9), C10(H10), C12(H12), C13(H13)
;
_olex2_submission_special_instructions 'No special instructions were received'

loop_
_space_group_symop_id
_space_group_symop_operation_xyz
1 x,y,z
2 -x,y+1/2,-z+1/2
3 -x,-y,-z
4 x,-y-1/2,z-1/2

loop_
_atom_site_label
_atom_site_type_symbol
_atom_site_fract_x
_atom_site_fract_y
_atom_site_fract_z
_atom_site_U_iso_or_equiv
_atom_site_adp_type
_atom_site_occupancy
_atom_site_refinement_flags_posn
Br1 Br 0.643310(12) -0.12609(4) 0.931269(11) 0.01964(6) Uani 1.000000 .
F1 F 0.25018(8) 0.7726(3) 0.85941(6) 0.0228(2) Uani 1.000000 .
N1 N 0.12687(11) 0.5841(3) 0.64028(9) 0.0154(3) Uani 1.000000 .
N2 N 0.04943(11) 0.7636(4) 0.62097(9) 0.0142(3) Uani 1.000000 .
C1 C 0.21280(13) 0.5655(4) 0.73342(10) 0.0142(3) Uani 1.000000 .
C2 C -0.05162(13) 0.8430(4) 0.53394(11) 0.0170(3) Uani 1.000000 .
H2 H -0.07211(13) 0.7705(4) 0.48198(11) 0.0204(4) Uiso 1.000000 R
C3 C -0.12178(13) 1.0280(4) 0.52381(11) 0.0182(3) Uani 1.000000 .
H3 H -0.19162(13) 1.0871(4) 0.46416(11) 0.0218(4) Uiso 1.000000 R
C4 C -0.09147(14) 1.1342(4) 0.60194(12) 0.0196(3) Uani 1.000000 .
H4 H -0.14159(14) 1.2604(4) 0.59383(12) 0.0235(4) Uiso 1.000000 R
C5 C 0.00921(14) 1.0549(4) 0.68816(12) 0.0175(3) Uani 1.000000 .
H5 H 0.03003(14) 1.1272(4) 0.74028(12) 0.0210(4) Uiso 1.000000 R
C6 C 0.08206(13) 0.8631(4) 0.69854(11) 0.0153(3) Uani 1.000000 .
C7 C 0.18651(13) 0.7324(4) 0.76997(11) 0.0153(3) Uani 1.000000 .
C8 C 0.31441(13) 0.3949(4) 0.78016(11) 0.0147(3) Uani 1.000000 .
C9 C 0.39550(13) 0.3229(4) 0.87417(11) 0.0171(3) Uani 1.000000 .
H9 H 0.38378(13) 0.3818(4) 0.90767(11) 0.0205(4) Uiso 1.000000 R
C10 C 0.49273(13) 0.1666(4) 0.91878(11) 0.0176(3) Uani 1.000000 .
H10 H 0.54755(13) 0.1206(4) 0.98247(11) 0.0212(4) Uiso 1.000000 R
C11 C 0.50869(13) 0.0786(4) 0.86907(11) 0.0158(3) Uani 1.000000 .
C12 C 0.42975(13) 0.1433(4) 0.77585(11) 0.0184(3) Uani 1.000000 .
H12 H 0.44153(13) 0.0803(4) 0.74260(11) 0.0221(4) Uiso 1.000000 R
C13 C 0.33313(13) 0.3019(4) 0.73207(11) 0.0173(3) Uani 1.000000 .
H13 H 0.27886(13) 0.3481(4) 0.66841(11) 0.0208(4) Uiso 1.000000 R

loop_
_atom_site_aniso_label
_atom_site_aniso_U_11
_atom_site_aniso_U_22
_atom_site_aniso_U_33
_atom_site_aniso_U_12
_atom_site_aniso_U_13
_atom_site_aniso_U_23
Br1 0.01369(8) 0.01997(9) 0.01911(9) 0.00094(6) 0.01061(7) -0.00155(6)
F1 0.0190(5) 0.0326(6) 0.0120(4) 0.0015(4) 0.0103(4) -0.0023(4)
N1 0.0129(6) 0.0177(7) 0.0140(6) 0.0003(5) 0.0097(5) -0.0007(5)
N2 0.0130(6) 0.0150(6) 0.0137(6) -0.0013(5) 0.0098(6) -0.0007(5)
C1 0.0137(7) 0.0138(8) 0.0133(7) -0.0023(6) 0.0096(6) -0.0007(6)
C2 0.0152(7) 0.0176(8) 0.0135(7) -0.0018(6) 0.0095(6) -0.0003(6)
C3 0.0143(7) 0.0167(8) 0.0173(7) -0.0009(6) 0.0101(7) 0.0015(6)
C4 0.0197(8) 0.0168(8) 0.0252(8) 0.0015(7) 0.0178(7) 0.0011(7)
C5 0.0213(8) 0.0156(8) 0.0215(8) -0.0011(6) 0.0178(7) -0.0006(6)
C6 0.0162(7) 0.0154(7) 0.0152(7) -0.0036(6) 0.0122(6) -0.0019(6)
C7 0.0152(7) 0.0165(7) 0.0125(7) -0.0022(6) 0.0100(6) -0.0018(6)
C8 0.0126(7) 0.0138(7) 0.0143(7) -0.0034(6) 0.0091(6) -0.0019(6)
C9 0.0177(7) 0.0184(8) 0.0147(7) -0.0004(6) 0.0120(7) -0.0007(6)
C10 0.0151(7) 0.0188(8) 0.0130(7) -0.0004(6) 0.0089(6) -0.0001(6)
C11 0.0122(7) 0.0136(7) 0.0175(7) -0.0003(6) 0.0101(6) -0.0006(6)
C12 0.0183(7) 0.0208(8) 0.0172(7) -0.0016(7) 0.0137(7) -0.0016(7)
C13 0.0149(7) 0.0215(8) 0.0128(7) -0.0009(6) 0.0097(6) -0.0003(6)

loop_
_atom_type_symbol
_atom_type_scat_dispersion_real
_atom_type_scat_dispersion_imag
_atom_type_scat_Cromer_Mann_a1
_atom_type_scat_Cromer_Mann_a2
_atom_type_scat_Cromer_Mann_a3
_atom_type_scat_Cromer_Mann_a4
_atom_type_scat_Cromer_Mann_b1
_atom_type_scat_Cromer_Mann_b2
_atom_type_scat_Cromer_Mann_b3
_atom_type_scat_Cromer_Mann_b4
_atom_type_scat_Cromer_Mann_c
_atom_type_scat_source
_atom_type_scat_dispersion_source
H 0.00000 0.00000 0.49300 0.32291 0.14019 0.04081 10.51090 26.12570 3.14236 57.79970 0.0030380000826 'International Tables Volume C Table 6.1.1.4 (pp. 500-502)' 'Henke, Gullikson and Davis, At. Data and Nucl. Data Tables, 1993, 54, 2'
C 0.00347 0.00161 2.31000 1.02000 1.58860 0.86500 20.84390 10.20750 0.56870 51.65120 0.215599998832 'International Tables Volume C Table 6.1.1.4 (pp. 500-502)' 'Henke, Gullikson and Davis, At. Data and Nucl. Data Tables, 1993, 54, 2'
F 0.01794 0.01033 3.53920 2.64120 1.51700 1.02430 10.28250 4.29440 0.26150 26.14760 0.277599990368 'International Tables Volume C Table 6.1.1.4 (pp. 500-502)' 'Henke, Gullikson and Davis, At. Data and Nucl. Data Tables, 1993, 54, 2'
Br -0.28346 2.55990 17.17890 5.23580 5.63770 3.98510 2.17230 16.57960 0.26090 41.43280 2.95569992065 'International Tables Volume C Table 6.1.1.4 (pp. 500-502)' 'Henke, Gullikson and Davis, At. Data and Nucl. Data Tables, 1993, 54, 2'
N 0.00653 0.00323 12.21260 3.13220 2.01250 1.16630 0.00570 9.89330 28.99750 0.58260 -11.5290002823 'International Tables Volume C Table 6.1.1.4 (pp. 500-502)' 'Henke, Gullikson and Davis, At. Data and Nucl. Data Tables, 1993, 54, 2'

loop_
_geom_angle_atom_site_label_1
_geom_angle_atom_site_label_2
_geom_angle_atom_site_label_3
_geom_angle
C1 N1 N2 104.83(13)
C2 N2 N1 124.32(13)
C6 N2 N1 113.28(13)
C6 N2 C2 122.39(14)
C7 C1 N1 109.68(14)
C8 C1 N1 120.53(14)
C8 C1 C7 129.77(14)
H2 C2 N2 120.72(9)
C3 C2 N2 118.57(15)
C3 C2 H2 120.72(10)
H3 C3 C2 119.62(10)
C4 C3 C2 120.76(15)
C4 C3 H3 119.62(10)
H4 C4 C3 119.86(10)
C5 C4 C3 120.28(15)
C5 C4 H4 119.86(10)
H5 C5 C4 120.56(10)
C6 C5 C4 118.87(15)
C6 C5 H5 120.56(9)
C5 C6 N2 119.12(14)
C7 C6 N2 103.73(14)
C7 C6 C5 137.14(15)
C1 C7 F1 127.76(14)
C6 C7 F1 123.77(14)
C6 C7 C1 108.46(14)
C9 C8 C1 120.86(14)
C13 C8 C1 120.65(14)
C13 C8 C9 118.49(15)
H9 C9 C8 119.60(9)
C10 C9 C8 120.79(15)
C10 C9 H9 119.60(10)
H10 C10 C9 120.40(10)
C11 C10 C9 119.20(15)
C11 C10 H10 120.40(9)
C10 C11 Br1 118.85(12)
C12 C11 Br1 119.66(12)
C12 C11 C10 121.48(15)
H12 C12 C11 120.59(10)
C13 C12 C11 118.83(15)
C13 C12 H12 120.59(9)
C12 C13 C8 121.21(15)
H13 C13 C8 119.40(9)
H13 C13 C12 119.40(9)

loop_
_geom_bond_atom_site_label_1
_geom_bond_atom_site_label_2
_geom_bond_distance
Br1 C11 1.9022(16)
F1 C7 1.3544(18)
N1 N2 1.3564(19)
N1 C1 1.363(2)
N2 C2 1.375(2)
N2 C6 1.389(2)
C1 C7 1.396(2)
C1 C8 1.466(2)
C2 H2 0.9500
C2 C3 1.363(2)
C3 H3 0.9500
C3 C4 1.430(2)
C4 H4 0.9500
C4 C5 1.366(2)
C5 H5 0.9500
C5 C6 1.416(2)
C6 C7 1.383(2)
C8 C9 1.405(2)
C8 C13 1.402(2)
C9 H9 0.9500
C9 C10 1.391(2)
C10 H10 0.9500
C10 C11 1.389(2)
C11 C12 1.390(2)
C12 H12 0.9500
C12 C13 1.392(2)
C13 H13 0.9500
